data_1520546
loop_
_publ_author_name
'Lipatov, Alexey'
'Wilson, Peter M.'
'Shekhirev, Mikhail'
'Teeter, Jacob D.'
'Netusil, Ross'
'Sinitskii, Alexander'

_publ_section_title
;
 Few-layered titanium trisulfide (TiS3) field-effect transistors.
;
_journal_issue 29
_journal_name_full Nanoscale
_journal_page_first 12291
_journal_page_last 12296
_journal_paper_doi 10.1039/c5nr01895a
_journal_volume 7
_journal_year 2015
_chemical_formula_sum 'S3 Ti'
_chemical_formula_weight 144.1
_chemical_name_systematic ' ?'
_space_group_IT_number 11
_symmetry_cell_setting monoclinic
_symmetry_Int_Tables_number 11
_symmetry_space_group_name_Hall '-P 2yb'
_symmetry_space_group_name_H-M 'P 1 21/m 1'
_cell_angle_alpha 90
_cell_angle_beta 97.617
_cell_angle_gamma 90
_cell_formula_units_Z 2
_cell_length_a 4.9476
_cell_length_b 3.3787
_cell_length_c 8.7479
_cell_measurement_temperature 293
_cell_volume 144.944
_diffrn_ambient_temperature 293
_diffrn_measured_fraction_theta_full 0.83
_diffrn_measured_fraction_theta_max 0.78
_diffrn_radiation_probe x-ray
_diffrn_radiation_source 'X-ray tube'
_diffrn_radiation_type 'Mo K\a'
_diffrn_radiation_wavelength 0.71073
_diffrn_reflns_av_unetI/netI 0.1389
_diffrn_reflns_limit_h_max 5
_diffrn_reflns_limit_h_min -6
_diffrn_reflns_limit_k_max 4
_diffrn_reflns_limit_k_min -4
_diffrn_reflns_limit_l_max 11
_diffrn_reflns_limit_l_min -11
_diffrn_reflns_number 702
_diffrn_reflns_theta_full 11.82
_diffrn_reflns_theta_max 27.46
_diffrn_reflns_theta_min 2.35
_exptl_absorpt_coefficient_mu 4.769
_exptl_crystal_density_diffrn 3.3008
_exptl_crystal_F_000 140
_refine_ls_extinction_method none
_refine_ls_goodness_of_fit_gt 2.56
_refine_ls_goodness_of_fit_ref 2.13
_refine_ls_number_constraints 0
_refine_ls_number_parameters 21
_refine_ls_number_reflns 702
_refine_ls_number_restraints 0
_refine_ls_R_factor_all 0.1771
_refine_ls_R_factor_gt 0.1252
_refine_ls_shift/su_max 0.0148
_refine_ls_shift/su_mean 0.0042
_refine_ls_structure_factor_coef F
_refine_ls_weighting_details w=1/(\s^2^(F)+0.0001F^2^)
_refine_ls_weighting_scheme sigma
_refine_ls_wR_factor_gt 0.1463
_refine_ls_wR_factor_ref 0.1545
_reflns_number_gt 435
_reflns_number_total 702
_reflns_threshold_expression I>3\s(I)
_cod_data_source_file c5nr01895a2.cif
_cod_data_source_block I
_cod_depositor_comments
;
The following automatic conversions were performed:

'_diffrn_radiation_probe' value 'X-ray' changed to 'x-ray' according
to
/usr/data/users/saulius/crontab/automatic-downloads/rss-feeds/RSC/lib/dictionaries/cif_core.dic
dictionary named 'cif_core.dic' version 2.4.2 from 2011-04-26.

Automatic conversion script
Id: cif_fix_values 3271 2015-04-21 07:52:19Z andrius 

 Adding full bibliography for 1520546.cif.
;
_cod_original_cell_volume 144.9436
_cod_original_formula_sum 'S3 Ti1'
_cod_database_code 1520546

loop_
_space_group_symop_id
_space_group_symop_operation_xyz
1 x,y,z
2 -x,y+1/2,-z
3 -x,-y,-z
4 x,-y+1/2,z

loop_
_atom_site_label
_atom_site_type_symbol
_atom_site_fract_x
_atom_site_fract_y
_atom_site_fract_z
_atom_site_adp_type
_atom_site_U_iso_or_equiv
_atom_site_site_symmetry_multiplicity
_atom_site_occupancy
_atom_site_calc_flag
Ti1 Ti 0.2872(9) 0.25 0.1510(4) Uani 0.0125(12) 2 1 d
S1 S 0.4614(12) 0.25 0.6764(5) Uani 0.0126(16) 2 1 d
S2 S 0.7601(11) 0.25 0.0514(6) Uani 0.0099(15) 2 1 d
S3 S 0.8883(11) 0.25 0.6730(5) Uani 0.0063(14) 2 1 d

loop_
_atom_site_aniso_label
_atom_site_aniso_type_symbol
_atom_site_aniso_U_11
_atom_site_aniso_U_22
_atom_site_aniso_U_33
_atom_site_aniso_U_12
_atom_site_aniso_U_13
_atom_site_aniso_U_23
Ti1 Ti 0.0088(19) 0.005(2) 0.023(2) 0 0 0
S1 S 0.025(3) 0.010(3) 0.002(2) 0 0 0
S2 S 0.007(3) 0.005(3) 0.018(2) 0 0 0
S3 S 0.011(2) 0.006(3) 0.0010(19) 0 0 0

loop_
_atom_type_symbol
_atom_type_scat_dispersion_real
_atom_type_scat_dispersion_imag
_atom_type_scat_source
S 0.1246 0.1234 'International Tables Vol C tables 4.2.6.8 and 6.1.1.1'
Ti 0.2776 0.4457 'International Tables Vol C tables 4.2.6.8 and 6.1.1.1'
